data_7053598
loop_
_publ_author_name
'Cortial, Guillaume'
'Le Goff, Xavier-Frederic'
'Bousqui\'e, Magali'
'Boisson, Christophe'
'Le Floch, Pascal'
'Nief, Fran\,cois'
'Thuilliez, Julien'

_publ_section_title
;
 Neutral ansa-bis(fluorenyl)silane neodymium borohydrides: synthesis,
 structural study and behaviour as catalysts in butadiene--ethylene
 copolymerisation
;
_journal_issue 10
_journal_name_full 'New Journal of Chemistry'
_journal_page_first 2290
_journal_paper_doi 10.1039/c0nj00274g
_journal_volume 34
_journal_year 2010
_chemical_formula_sum 'C32 H34 B Nd O Si'
_chemical_formula_weight 617.73
_chemical_name_systematic
;
?
;
_space_group_IT_number 19
_symmetry_cell_setting orthorhombic
_symmetry_space_group_name_Hall 'P 2ac 2ab'
_symmetry_space_group_name_H-M 'P 21 21 21'
_atom_sites_solution_hydrogens geom
_atom_sites_solution_primary direct
_atom_sites_solution_secondary difmap
_audit_creation_method SHELXL-97
_cell_angle_alpha 90.00
_cell_angle_beta 90.00
_cell_angle_gamma 90.00
_cell_formula_units_Z 4
_cell_length_a 9.400(1)
_cell_length_b 11.887(1)
_cell_length_c 24.070(1)
_cell_measurement_reflns_used 33750
_cell_measurement_temperature 150.0(1)
_cell_measurement_theta_max 30.034
_cell_measurement_theta_min 0.998
_cell_volume 2689.5(4)
_computing_structure_refinement 'SHELXL-97 (Sheldrick, 1997)'
_computing_structure_solution 'SHELXS-97 (Sheldrick, 1990)'
_diffrn_ambient_temperature 150.0(1)
_diffrn_measured_fraction_theta_full 0.999
_diffrn_measured_fraction_theta_max 0.999
_diffrn_measurement_device_type KappaCCD
_diffrn_measurement_method 'phi and omega scans'
_diffrn_radiation_monochromator graphite
_diffrn_radiation_source 'fine-focus sealed tube'
_diffrn_radiation_type MoK\a
_diffrn_radiation_wavelength 0.71069
_diffrn_reflns_av_R_equivalents 0.0616
_diffrn_reflns_av_sigmaI/netI 0.0717
_diffrn_reflns_limit_h_max 13
_diffrn_reflns_limit_h_min -9
_diffrn_reflns_limit_k_max 16
_diffrn_reflns_limit_k_min -16
_diffrn_reflns_limit_l_max 33
_diffrn_reflns_limit_l_min -32
_diffrn_reflns_number 23520
_diffrn_reflns_theta_full 30.01
_diffrn_reflns_theta_max 30.01
_diffrn_reflns_theta_min 1.69
_exptl_absorpt_coefficient_mu 1.999
_exptl_absorpt_correction_T_max 0.8895
_exptl_absorpt_correction_T_min 0.7149
_exptl_absorpt_correction_type multi-scan
_exptl_crystal_colour Red
_exptl_crystal_density_diffrn 1.526
_exptl_crystal_density_method 'not measured'
_exptl_crystal_description Block
_exptl_crystal_F_000 1252
_exptl_crystal_size_max 0.18
_exptl_crystal_size_mid 0.18
_exptl_crystal_size_min 0.06
_refine_diff_density_max 1.090
_refine_diff_density_min -1.944
_refine_diff_density_rms 0.410
_refine_ls_abs_structure_details 'Flack H D (1983), Acta Cryst. A39, 876-881'
_refine_ls_abs_structure_Flack -0.013(18)
_refine_ls_extinction_method none
_refine_ls_goodness_of_fit_ref 1.084
_refine_ls_hydrogen_treatment mixed
_refine_ls_matrix_type full
_refine_ls_number_parameters 339
_refine_ls_number_reflns 7719
_refine_ls_number_restraints 10
_refine_ls_restrained_S_all 1.084
_refine_ls_R_factor_all 0.0548
_refine_ls_R_factor_gt 0.0380
_refine_ls_shift/su_max 0.003
_refine_ls_shift/su_mean 0.000
_refine_ls_structure_factor_coef Fsqd
_refine_ls_weighting_details 'calc w=1/[\s^2^(Fo^2^)+(0.0777P)^2^+0.0000P] where P=(Fo^2^+2Fc^2^)/3'
_refine_ls_weighting_scheme calc
_refine_ls_wR_factor_gt 0.0913
_refine_ls_wR_factor_ref 0.1367
_reflns_number_gt 6287
_reflns_number_total 7719
_reflns_threshold_expression >2sigma(I)
_cod_data_source_file c0nj00274g-2.txt
_cod_data_source_block gc436
_cod_depositor_comments
;
The following automatic conversions were performed:

'_symmetry_cell_setting' value 'Orthorhombic' changed to
'orthorhombic' according to
/home/saulius/struct/CIF-dictionaries/cif_core.dic dictionary named
'cif_core.dic' version 2.4.2 from 2011-04-26.

Automatic conversion script
Id: cif_fix_values 1891 2012-01-12 08:04:46Z andrius 
;
_cod_original_sg_symbol_H-M 'P212121 '
_cod_database_code 7053598

loop_
_symmetry_equiv_pos_as_xyz
'x, y, z'
'-x+1/2, -y, z+1/2'
'x+1/2, -y+1/2, -z'
'-x, y+1/2, -z+1/2'

loop_
_atom_site_label
_atom_site_type_symbol
_atom_site_fract_x
_atom_site_fract_y
_atom_site_fract_z
_atom_site_U_iso_or_equiv
_atom_site_adp_type
_atom_site_occupancy
_atom_site_symmetry_multiplicity
_atom_site_calc_flag
_atom_site_refinement_flags
Nd1 Nd 0.17906(3) 0.47383(2) 0.359218(12) 0.02292(9) Uani 1 1 d .
Si1 Si 0.50296(18) 0.41669(14) 0.41831(7) 0.0248(3) Uani 1 1 d .
O1 O -0.0212(5) 0.6017(4) 0.37280(18) 0.0348(11) Uani 1 1 d .
C1 C 0.4551(6) 0.5297(6) 0.3678(2) 0.0276(11) Uani 1 1 d .
C2 C 0.3856(7) 0.6337(5) 0.3819(3) 0.0274(13) Uani 1 1 d .
C3 C 0.3693(7) 0.6916(5) 0.4327(3) 0.0320(14) Uani 1 1 d .
H3 H 0.4082 0.6618 0.4660 0.038 Uiso 1 1 calc R
C4 C 0.2966(8) 0.7915(5) 0.4332(3) 0.0397(17) Uani 1 1 d .
H4 H 0.2864 0.8302 0.4676 0.048 Uiso 1 1 calc R
C5 C 0.2368(8) 0.8391(6) 0.3854(3) 0.0405(17) Uani 1 1 d .
H5 H 0.1880 0.9089 0.3880 0.049 Uiso 1 1 calc R
C6 C 0.2476(7) 0.7872(5) 0.3362(3) 0.0324(14) Uani 1 1 d .
H6 H 0.2070 0.8191 0.3037 0.039 Uiso 1 1 calc R
C7 C 0.3216(8) 0.6834(5) 0.3340(2) 0.0276(12) Uani 1 1 d .
C8 C 0.3524(7) 0.6105(5) 0.2879(2) 0.0290(14) Uani 1 1 d .
C9 C 0.3163(8) 0.6206(6) 0.2316(2) 0.0351(14) Uani 1 1 d .
H9 H 0.2591 0.6812 0.2188 0.042 Uiso 1 1 calc R
C10 C 0.3663(8) 0.5404(7) 0.1957(3) 0.0456(18) Uani 1 1 d .
H10 H 0.3439 0.5455 0.1573 0.055 Uiso 1 1 calc R
C11 C 0.4507(8) 0.4500(6) 0.2150(3) 0.0414(18) Uani 1 1 d .
H11 H 0.4847 0.3964 0.1889 0.050 Uiso 1 1 calc R
C12 C 0.4855(8) 0.4368(6) 0.2701(3) 0.0348(15) Uani 1 1 d .
H12 H 0.5407 0.3744 0.2820 0.042 Uiso 1 1 calc R
C13 C 0.4375(6) 0.5180(6) 0.3083(2) 0.0267(12) Uani 1 1 d .
C14 C 0.6376(7) 0.3163(6) 0.3895(3) 0.0350(15) Uani 1 1 d .
H14A H 0.6513 0.2539 0.4156 0.052 Uiso 1 1 calc R
H14B H 0.7281 0.3556 0.3840 0.052 Uiso 1 1 calc R
H14C H 0.6038 0.2868 0.3538 0.052 Uiso 1 1 calc R
C15 C 0.5847(7) 0.4729(6) 0.4831(2) 0.0327(13) Uani 1 1 d .
H15A H 0.5131 0.5150 0.5042 0.049 Uiso 1 1 calc R
H15B H 0.6638 0.5229 0.4735 0.049 Uiso 1 1 calc R
H15C H 0.6202 0.4103 0.5057 0.049 Uiso 1 1 calc R
C16 C 0.3279(7) 0.3504(5) 0.4313(2) 0.0241(11) Uani 1 1 d .
C17 C 0.2571(7) 0.2653(5) 0.3961(2) 0.0271(13) Uani 1 1 d .
C18 C 0.3084(7) 0.1934(5) 0.3527(2) 0.0296(12) Uani 1 1 d .
H18 H 0.4055 0.1963 0.3419 0.036 Uiso 1 1 calc R
C19 C 0.2158(8) 0.1194(5) 0.3266(3) 0.0348(15) Uani 1 1 d .
H19 H 0.2514 0.0712 0.2984 0.042 Uiso 1 1 calc R
C20 C 0.0727(8) 0.1138(5) 0.3406(3) 0.0354(16) Uani 1 1 d .
H20 H 0.0127 0.0618 0.3218 0.042 Uiso 1 1 calc R
C21 C 0.0163(8) 0.1821(5) 0.3810(3) 0.0311(14) Uani 1 1 d .
H21 H -0.0818 0.1776 0.3903 0.037 Uiso 1 1 calc R
C22 C 0.1077(7) 0.2603(5) 0.4088(2) 0.0254(13) Uani 1 1 d .
C23 C 0.0809(7) 0.3400(5) 0.4541(3) 0.0261(12) Uani 1 1 d .
C24 C -0.0401(7) 0.3620(5) 0.4850(3) 0.0304(13) Uani 1 1 d .
H24 H -0.1269 0.3243 0.4770 0.036 Uiso 1 1 calc R
C25 C -0.0329(8) 0.4396(5) 0.5275(3) 0.0332(14) Uani 1 1 d .
H25 H -0.1151 0.4545 0.5493 0.040 Uiso 1 1 calc R
C26 C 0.0951(7) 0.4969(5) 0.5391(2) 0.0287(13) Uani 1 1 d .
H26 H 0.0967 0.5525 0.5675 0.034 Uiso 1 1 calc R
C27 C 0.2161(7) 0.4741(6) 0.5103(2) 0.0288(12) Uani 1 1 d .
H27 H 0.3012 0.5134 0.5192 0.035 Uiso 1 1 calc R
C28 C 0.2174(7) 0.3926(5) 0.4673(2) 0.0249(12) Uani 1 1 d .
C29 C -0.1207(10) 0.6362(8) 0.3268(3) 0.054(2) Uani 1 1 d .
H29A H -0.0671 0.6717 0.2960 0.064 Uiso 1 1 calc R
H29B H -0.1723 0.5700 0.3121 0.064 Uiso 1 1 calc R
C30 C -0.2222(9) 0.7183(8) 0.3519(3) 0.055(2) Uani 1 1 d .
H30A H -0.2441 0.7800 0.3256 0.066 Uiso 1 1 calc R
H30B H -0.3120 0.6808 0.3628 0.066 Uiso 1 1 calc R
C31 C -0.1452(12) 0.7612(9) 0.4013(5) 0.088(4) Uani 1 1 d .
H31A H -0.2133 0.7865 0.4301 0.106 Uiso 1 1 calc R
H31B H -0.0835 0.8254 0.3910 0.106 Uiso 1 1 calc R
C32 C -0.0547(9) 0.6620(7) 0.4231(3) 0.0458(18) Uani 1 1 d .
H32A H 0.0325 0.6890 0.4419 0.055 Uiso 1 1 calc R
H32B H -0.1097 0.6145 0.4492 0.055 Uiso 1 1 calc R
B1 B 0.0458(3) 0.4018(3) 0.26978(13) 0.0401(19) Uani 1 1 d D
H1A H 0.0030(18) 0.389(4) 0.2346(5) 0.048 Uiso 1 1 d D
H1B H 0.125(3) 0.353(3) 0.2741(16) 0.048 Uiso 1 1 d D
H1C H -0.023(2) 0.387(4) 0.2978(8) 0.048 Uiso 1 1 d D
H1D H 0.075(5) 0.4782(12) 0.272(2) 0.048 Uiso 1 1 d D

loop_
_atom_site_aniso_label
_atom_site_aniso_U_11
_atom_site_aniso_U_22
_atom_site_aniso_U_33
_atom_site_aniso_U_23
_atom_site_aniso_U_13
_atom_site_aniso_U_12
Nd1 0.02255(14) 0.02309(13) 0.02312(14) 0.00235(13) -0.00238(13) 0.00015(13)
Si1 0.0226(8) 0.0253(7) 0.0266(8) -0.0010(7) -0.0037(7) 0.0015(6)
O1 0.035(3) 0.038(2) 0.032(2) 0.0044(19) 0.003(2) 0.008(2)
C1 0.021(3) 0.036(3) 0.026(3) 0.001(3) 0.000(2) -0.002(3)
C2 0.026(3) 0.026(3) 0.031(3) 0.000(2) -0.002(3) -0.007(3)
C3 0.037(4) 0.029(3) 0.030(3) 0.000(3) -0.004(3) 0.000(3)
C4 0.044(5) 0.031(3) 0.044(4) -0.008(3) 0.005(3) 0.004(3)
C5 0.035(4) 0.027(3) 0.059(5) -0.001(3) -0.003(4) 0.002(3)
C6 0.027(3) 0.026(3) 0.044(4) 0.010(3) -0.001(3) 0.000(3)
C7 0.029(3) 0.027(3) 0.027(3) 0.002(2) -0.003(3) -0.006(3)
C8 0.027(3) 0.034(3) 0.026(3) 0.006(2) 0.004(2) -0.008(2)
C9 0.036(4) 0.044(3) 0.026(3) 0.011(3) 0.003(3) -0.007(3)
C10 0.046(4) 0.065(5) 0.026(3) 0.006(3) -0.001(3) -0.013(4)
C11 0.044(4) 0.051(4) 0.029(3) -0.006(3) 0.009(3) -0.007(3)
C12 0.034(4) 0.036(3) 0.035(3) -0.001(3) 0.002(3) -0.002(3)
C13 0.025(3) 0.032(3) 0.023(2) 0.005(3) 0.001(2) -0.005(3)
C14 0.032(4) 0.034(3) 0.039(4) -0.004(3) -0.004(3) 0.002(3)
C15 0.031(3) 0.034(3) 0.033(3) 0.001(3) -0.006(3) -0.007(3)
C16 0.021(3) 0.025(2) 0.026(3) 0.004(2) -0.004(3) 0.001(2)
C17 0.033(4) 0.024(3) 0.025(3) 0.005(2) -0.003(3) 0.005(3)
C18 0.036(3) 0.028(3) 0.025(3) -0.001(2) 0.004(3) 0.004(3)
C19 0.043(4) 0.025(3) 0.036(3) -0.003(3) -0.009(3) 0.004(3)
C20 0.046(4) 0.020(3) 0.040(3) 0.000(2) -0.019(3) -0.004(3)
C21 0.033(4) 0.025(3) 0.035(3) 0.006(3) -0.011(3) -0.006(3)
C22 0.029(3) 0.020(3) 0.027(3) 0.006(2) -0.006(3) -0.001(2)
C23 0.022(3) 0.025(3) 0.030(3) 0.008(2) 0.001(3) -0.001(2)
C24 0.024(3) 0.031(3) 0.036(3) 0.008(3) 0.002(3) 0.001(3)
C25 0.033(4) 0.035(3) 0.032(3) 0.006(3) 0.008(3) 0.004(3)
C26 0.032(3) 0.029(3) 0.025(3) -0.003(2) 0.000(3) 0.002(2)
C27 0.028(3) 0.031(3) 0.027(3) -0.004(3) -0.003(2) 0.000(3)
C28 0.027(3) 0.021(2) 0.026(3) 0.005(2) -0.004(2) 0.003(2)
C29 0.057(5) 0.060(5) 0.043(4) 0.003(4) -0.011(4) 0.030(4)
C30 0.044(4) 0.068(5) 0.053(5) 0.007(4) 0.002(4) 0.025(4)
C31 0.072(8) 0.062(6) 0.132(10) 0.006(6) 0.024(7) 0.041(6)
C32 0.044(4) 0.049(4) 0.044(4) -0.012(4) 0.007(4) 0.012(3)
B1 0.045(5) 0.037(4) 0.038(4) -0.004(3) -0.014(4) -0.004(4)

loop_
_atom_type_symbol
_atom_type_description
_atom_type_scat_dispersion_real
_atom_type_scat_dispersion_imag
_atom_type_scat_source
C C 0.0033 0.0016 'International Tables Vol C Tables 4.2.6.8 and 6.1.1.4'
H H 0.0000 0.0000 'International Tables Vol C Tables 4.2.6.8 and 6.1.1.4'
B B 0.0013 0.0007 'International Tables Vol C Tables 4.2.6.8 and 6.1.1.4'
Nd Nd -0.1943 3.0179 'International Tables Vol C Tables 4.2.6.8 and 6.1.1.4'
O O 0.0106 0.0060 'International Tables Vol C Tables 4.2.6.8 and 6.1.1.4'
Si Si 0.0817 0.0704 'International Tables Vol C Tables 4.2.6.8 and 6.1.1.4'

loop_
_geom_angle_atom_site_label_1
_geom_angle_atom_site_label_2
_geom_angle_atom_site_label_3
_geom_angle
O1 Nd1 B1 86.87(13)
O1 Nd1 C16 131.27(17)
B1 Nd1 C16 127.01(14)
O1 Nd1 C1 125.47(19)
B1 Nd1 C1 127.08(14)
C16 Nd1 C1 65.12(18)
O1 Nd1 C17 136.74(18)
B1 Nd1 C17 95.65(15)
C16 Nd1 C17 31.71(18)
C1 Nd1 C17 86.5(2)
O1 Nd1 C2 94.97(18)
B1 Nd1 C2 135.81(15)
C16 Nd1 C2 83.21(18)
C1 Nd1 C2 30.51(19)
C17 Nd1 C2 111.71(19)
O1 Nd1 C13 128.11(17)
B1 Nd1 C13 96.70(14)
C16 Nd1 C13 86.10(19)
C1 Nd1 C13 30.77(16)
C17 Nd1 C13 94.6(2)
C2 Nd1 C13 48.94(19)
O1 Nd1 C28 100.93(16)
B1 Nd1 C28 135.15(14)
C16 Nd1 C28 30.49(18)
C1 Nd1 C28 83.64(17)
C17 Nd1 C28 49.49(17)
C2 Nd1 C28 87.91(18)
C13 Nd1 C28 111.34(17)
O1 Nd1 C8 99.51(17)
B1 Nd1 C8 88.01(14)
C16 Nd1 C8 113.7(2)
C1 Nd1 C8 50.05(18)
C17 Nd1 C8 123.7(2)
C2 Nd1 C8 48.07(17)
C13 Nd1 C8 29.62(18)
C28 Nd1 C8 132.69(18)
O1 Nd1 C22 108.26(18)
B1 Nd1 C22 86.65(14)
C16 Nd1 C22 50.87(18)
C1 Nd1 C22 114.22(19)
C17 Nd1 C22 29.52(18)
C2 Nd1 C22 133.24(17)
C13 Nd1 C22 123.61(19)
C28 Nd1 C22 48.81(17)
C8 Nd1 C22 151.35(19)
O1 Nd1 C7 81.31(18)
B1 Nd1 C7 109.20(13)
C16 Nd1 C7 111.52(18)
C1 Nd1 C7 49.90(19)
C17 Nd1 C7 136.4(2)
C2 Nd1 C7 29.09(17)
C13 Nd1 C7 48.56(19)
C28 Nd1 C7 115.63(17)
C8 Nd1 C7 28.88(17)
C22 Nd1 C7 162.24(18)
O1 Nd1 C23 89.49(16)
B1 Nd1 C23 108.11(14)
C16 Nd1 C23 50.22(19)
C1 Nd1 C23 112.19(17)
C17 Nd1 C23 48.66(18)
C2 Nd1 C23 116.04(18)
C13 Nd1 C23 136.30(17)
C28 Nd1 C23 29.43(17)
C8 Nd1 C23 162.03(17)
C22 Nd1 C23 29.19(17)
C7 Nd1 C23 140.91(17)
O1 Nd1 H1B 107.7(2)
B1 Nd1 H1B 21.04(9)
C16 Nd1 H1B 108.5(5)
C1 Nd1 H1B 113.1(8)
C17 Nd1 H1B 78.7(6)
C2 Nd1 H1B 133.1(10)
C13 Nd1 H1B 85.7(9)
C28 Nd1 H1B 125.3(9)
C8 Nd1 H1B 87.2(11)
C22 Nd1 H1B 77.9(10)
C7 Nd1 H1B 114.1(10)
C23 Nd1 H1B 104.9(10)
O1 Nd1 H1C 76.3(10)
B1 Nd1 H1C 20.84(11)
C16 Nd1 H1C 122.0(10)
C1 Nd1 H1C 147.3(4)
C17 Nd1 H1C 91.1(11)
C2 Nd1 H1C 152.8(8)
C13 Nd1 H1C 117.4(2)
C28 Nd1 H1C 118.8(6)
C8 Nd1 H1C 107.3(4)
C22 Nd1 H1C 73.6(9)
C7 Nd1 H1C 123.9(8)
C23 Nd1 H1C 89.9(5)
H1B Nd1 H1C 35.0(4)
O1 Nd1 H1D 77.4(11)
B1 Nd1 H1D 20.89(19)
C16 Nd1 H1D 145.4(7)
C1 Nd1 H1D 118.2(10)
C17 Nd1 H1D 115.3(5)
C2 Nd1 H1D 117.3(5)
C13 Nd1 H1D 88.0(11)
C28 Nd1 H1D 154.8(6)
C8 Nd1 H1D 71.6(8)
C22 Nd1 H1D 107.3(3)
C7 Nd1 H1D 89.2(4)
C23 Nd1 H1D 125.8(7)
H1B Nd1 H1D 37.0(3)
H1C Nd1 H1D 36.0(3)
C16 Si1 C15 112.2(3)
C16 Si1 C1 101.6(3)
C15 Si1 C1 112.7(3)
C16 Si1 C14 113.1(3)
C15 Si1 C14 105.1(3)
C1 Si1 C14 112.4(3)
C16 Si1 Nd1 50.56(17)
C15 Si1 Nd1 130.0(2)
C1 Si1 Nd1 51.19(18)
C14 Si1 Nd1 124.9(2)
C32 O1 C29 110.3(5)
C32 O1 Nd1 126.2(4)
C29 O1 Nd1 123.3(4)
C2 C1 C13 105.2(5)
C2 C1 Si1 125.1(4)
C13 C1 Si1 127.0(5)
C2 C1 Nd1 78.0(3)
C13 C1 Nd1 77.8(3)
Si1 C1 Nd1 96.0(2)
C3 C2 C7 116.9(6)
C3 C2 C1 132.2(6)
C7 C2 C1 111.0(5)
C3 C2 Nd1 115.4(4)
C7 C2 Nd1 80.2(4)
C1 C2 Nd1 71.5(3)
C4 C3 C2 119.0(6)
C4 C3 H3 120.5
C2 C3 H3 120.5
C3 C4 C5 122.9(6)
C3 C4 H4 118.6
C5 C4 H4 118.6
C6 C5 C4 120.7(6)
C6 C5 H5 119.6
C4 C5 H5 119.6
C5 C6 C7 118.0(6)
C5 C6 H6 121.0
C7 C6 H6 121.0
C6 C7 C2 122.5(6)
C6 C7 C8 130.7(6)
C2 C7 C8 106.8(5)
C6 C7 Nd1 121.0(5)
C2 C7 Nd1 70.7(3)
C8 C7 Nd1 74.7(3)
C9 C8 C7 130.2(6)
C9 C8 C13 121.8(6)
C7 C8 C13 108.0(5)
C9 C8 Nd1 119.3(4)
C7 C8 Nd1 76.4(3)
C13 C8 Nd1 71.4(3)
C10 C9 C8 117.8(7)
C10 C9 H9 121.1
C8 C9 H9 121.1
C9 C10 C11 121.0(6)
C9 C10 H10 119.5
C11 C10 H10 119.5
C12 C11 C10 122.4(7)
C12 C11 H11 118.8
C10 C11 H11 118.8
C11 C12 C13 118.4(7)
C11 C12 H12 120.8
C13 C12 H12 120.8
C12 C13 C8 118.5(5)
C12 C13 C1 132.5(6)
C8 C13 C1 109.0(6)
C12 C13 Nd1 116.2(4)
C8 C13 Nd1 79.0(3)
C1 C13 Nd1 71.4(3)
Si1 C14 H14A 109.5
Si1 C14 H14B 109.5
H14A C14 H14B 109.5
Si1 C14 H14C 109.5
H14A C14 H14C 109.5
H14B C14 H14C 109.5
Si1 C15 H15A 109.5
Si1 C15 H15B 109.5
H15A C15 H15B 109.5
Si1 C15 H15C 109.5
H15A C15 H15C 109.5
H15B C15 H15C 109.5
C28 C16 C17 105.0(5)
C28 C16 Si1 126.4(4)
C17 C16 Si1 126.5(5)
C28 C16 Nd1 79.8(3)
C17 C16 Nd1 76.6(3)
Si1 C16 Nd1 97.0(2)
C18 C17 C22 117.3(6)
C18 C17 C16 132.4(6)
C22 C17 C16 110.3(6)
C18 C17 Nd1 113.3(4)
C22 C17 Nd1 81.1(4)
C16 C17 Nd1 71.7(3)
C19 C18 C17 119.8(6)
C19 C18 H18 120.1
C17 C18 H18 120.1
C18 C19 C20 122.0(6)
C18 C19 H19 119.0
C20 C19 H19 119.0
C21 C20 C19 121.1(6)
C21 C20 H20 119.4
C19 C20 H20 119.4
C20 C21 C22 118.9(7)
C20 C21 H21 120.6
C22 C21 H21 120.6
C21 C22 C17 120.9(6)
C21 C22 C23 131.6(6)
C17 C22 C23 107.4(5)
C21 C22 Nd1 121.1(4)
C17 C22 Nd1 69.4(3)
C23 C22 Nd1 77.3(3)
C24 C23 C28 121.6(6)
C24 C23 C22 131.5(6)
C28 C23 C22 106.7(5)
C24 C23 Nd1 125.0(4)
C28 C23 Nd1 70.2(3)
C22 C23 Nd1 73.6(3)
C25 C24 C23 119.0(6)
C25 C24 H24 120.5
C23 C24 H24 120.5
C24 C25 C26 120.7(6)
C24 C25 H25 119.6
C26 C25 H25 119.6
C27 C26 C25 121.2(6)
C27 C26 H26 119.4
C25 C26 H26 119.4
C26 C27 C28 121.0(6)
C26 C27 H27 119.5
C28 C27 H27 119.5
C27 C28 C16 133.0(6)
C27 C28 C23 116.3(6)
C16 C28 C23 110.7(5)
C27 C28 Nd1 116.2(4)
C16 C28 Nd1 69.7(3)
C23 C28 Nd1 80.4(3)
C30 C29 O1 106.1(6)
C30 C29 H29A 110.5
O1 C29 H29A 110.5
C30 C29 H29B 110.5
O1 C29 H29B 110.5
H29A C29 H29B 108.7
C31 C30 C29 103.7(7)
C31 C30 H30A 111.0
C29 C30 H30A 111.0
C31 C30 H30B 111.0
C29 C30 H30B 111.0
H30A C30 H30B 109.0
C30 C31 C32 106.2(8)
C30 C31 H31A 110.5
C32 C31 H31A 110.5
C30 C31 H31B 110.5
C32 C31 H31B 110.5
H31A C31 H31B 108.7
O1 C32 C31 102.4(7)
O1 C32 H32A 111.3
C31 C32 H32A 111.3
O1 C32 H32B 111.3
C31 C32 H32B 111.3
H32A C32 H32B 109.2
Nd1 B1 H1A 169(3)
Nd1 B1 H1B 75(2)
H1A B1 H1B 109.4(10)
Nd1 B1 H1C 78.7(18)
H1A B1 H1C 108.3(9)
H1B B1 H1C 109.9(10)
Nd1 B1 H1D 60(3)
H1A B1 H1D 108.9(10)
H1B B1 H1D 110.5(10)
H1C B1 H1D 109.7(10)

loop_
_geom_bond_atom_site_label_1
_geom_bond_atom_site_label_2
_geom_bond_distance
Nd1 O1 2.441(5)
Nd1 B1 2.634(3)
Nd1 C16 2.668(6)
Nd1 C1 2.687(6)
Nd1 C17 2.733(6)
Nd1 C2 2.770(6)
Nd1 C13 2.771(6)
Nd1 C28 2.799(5)
Nd1 C8 2.871(6)
Nd1 C22 2.884(6)
Nd1 C7 2.892(6)
Nd1 C23 2.933(6)
Nd1 H1B 2.55(4)
Nd1 H1C 2.62(3)
Nd1 H1D 2.32(5)
Si1 C16 1.851(7)
Si1 C15 1.862(6)
Si1 C1 1.866(6)
Si1 C14 1.873(7)
O1 C32 1.442(8)
O1 C29 1.507(8)
C1 C2 1.438(9)
C1 C13 1.450(8)
C2 C3 1.413(9)
C2 C7 1.427(8)
C3 C4 1.369(9)
C3 H3 0.9500
C4 C5 1.400(10)
C4 H4 0.9500
C5 C6 1.340(10)
C5 H5 0.9500
C6 C7 1.418(9)
C6 H6 0.9500
C7 C8 1.437(9)
C8 C9 1.402(8)
C8 C13 1.445(9)
C9 C10 1.370(10)
C9 H9 0.9500
C10 C11 1.414(11)
C10 H10 0.9500
C11 C12 1.374(9)
C11 H11 0.9500
C12 C13 1.407(9)
C12 H12 0.9500
C14 H14A 0.9800
C14 H14B 0.9800
C14 H14C 0.9800
C15 H15A 0.9800
C15 H15B 0.9800
C15 H15C 0.9800
C16 C28 1.443(9)
C16 C17 1.477(8)
C17 C18 1.433(8)
C17 C22 1.439(9)
C18 C19 1.387(9)
C18 H18 0.9500
C19 C20 1.388(10)
C19 H19 0.9500
C20 C21 1.373(10)
C20 H20 0.9500
C21 C22 1.432(8)
C21 H21 0.9500
C22 C23 1.467(9)
C23 C24 1.384(9)
C23 C28 1.462(9)
C24 C25 1.379(9)
C24 H24 0.9500
C25 C26 1.411(9)
C25 H25 0.9500
C26 C27 1.359(9)
C26 H26 0.9500
C27 C28 1.418(8)
C27 H27 0.9500
C29 C30 1.493(11)
C29 H29A 0.9900
C29 H29B 0.9900
C30 C31 1.483(15)
C30 H30A 0.9900
C30 H30B 0.9900
C31 C32 1.546(12)
C31 H31A 0.9900
C31 H31B 0.9900
C32 H32A 0.9900
C32 H32B 0.9900
B1 H1A 0.95000(11)
B1 H1B 0.95000(18)
B1 H1C 0.95000(13)
B1 H1D 0.9500(3)
